data_7151773
loop_
_publ_author_name
'Schanderl, Martin'
'Jeong, Won Boo'
'Schwarz, Michael'
'Reiser, Oliver'

_publ_section_title
;
 Stereoselective rearrangement of guaianolides to tricyclic
 \d-valerolactones.
;
_journal_issue 7
_journal_name_full 'Organic &amp; biomolecular chemistry'
_journal_page_first 2543
_journal_page_last 2547
_journal_paper_doi 10.1039/c0ob00919a
_journal_volume 9
_journal_year 2011
_chemical_absolute_configuration unk
_chemical_compound_source 'see text'
_chemical_formula_moiety 'C14 H18 O3'
_chemical_formula_sum 'C14 H18 O3'
_chemical_formula_weight 234.28
_chemical_name_systematic ?
_space_group_IT_number 4
_symmetry_cell_setting monoclinic
_symmetry_Int_Tables_number 4
_symmetry_space_group_name_Hall 'P 2yb'
_symmetry_space_group_name_H-M 'P 1 21 1'
_atom_sites_solution_hydrogens geom
_atom_sites_solution_primary direct
_atom_sites_solution_secondary difmap
_cell_angle_alpha 90
_cell_angle_beta 90.202(14)
_cell_angle_gamma 90
_cell_formula_units_Z 4
_cell_length_a 6.2097(7)
_cell_length_b 13.1829(14)
_cell_length_c 15.2549(18)
_cell_measurement_reflns_used 3469
_cell_measurement_temperature 297
_cell_measurement_theta_max 25.91
_cell_measurement_theta_min 2.04
_cell_volume 1248.8(2)
_computing_cell_refinement 'STOE (1998)'
_computing_data_collection 'STOE (1998)'
_computing_data_reduction 'STOE (1998)'
_computing_molecular_graphics 'PLATON (Spek, 1990)'
_computing_publication_material 'PLATON (Spek, 2003)'
_computing_structure_refinement 'SHELXL-97 (Sheldrick, 1997)'
_computing_structure_solution 'SIR-97 (Altomare, 1999)'
_diffrn_ambient_temperature 297(1)
_diffrn_measured_fraction_theta_full 0.989
_diffrn_measured_fraction_theta_max 0.989
_diffrn_measurement_device_type 'STOE-IPDS diffractometer'
_diffrn_measurement_method rotation
_diffrn_radiation_monochromator graphite
_diffrn_radiation_source 'fine-focus sealed tube'
_diffrn_radiation_type 'Mo K\a'
_diffrn_radiation_wavelength 0.71073
_diffrn_reflns_av_R_equivalents 0.0545
_diffrn_reflns_av_sigmaI/netI 0.0980
_diffrn_reflns_limit_h_max 7
_diffrn_reflns_limit_h_min -7
_diffrn_reflns_limit_k_max 16
_diffrn_reflns_limit_k_min -16
_diffrn_reflns_limit_l_max 18
_diffrn_reflns_limit_l_min -18
_diffrn_reflns_number 9892
_diffrn_reflns_reduction_process
;
;
_diffrn_reflns_theta_full 25.91
_diffrn_reflns_theta_max 25.91
_diffrn_reflns_theta_min 2.04
_diffrn_standards_decay_% 0
_diffrn_standards_number 0
_exptl_absorpt_coefficient_mu 0.086
_exptl_absorpt_correction_T_max 0.993
_exptl_absorpt_correction_T_min 0.963
_exptl_absorpt_correction_type none
_exptl_crystal_colour colourless
_exptl_crystal_density_diffrn 1.246
_exptl_crystal_density_method 'Not Measured'
_exptl_crystal_description stick
_exptl_crystal_F_000 504
_exptl_crystal_size_max 0.440
_exptl_crystal_size_mid 0.140
_exptl_crystal_size_min 0.080
_refine_diff_density_max 0.140
_refine_diff_density_min -0.158
_refine_diff_density_rms 0.027
_refine_ls_abs_structure_details 'Flack H.D. (1983), Acta Cryst. A39, 876-881'
_refine_ls_abs_structure_Flack 1.6(16)
_refine_ls_extinction_method none
_refine_ls_goodness_of_fit_ref 0.781
_refine_ls_hydrogen_treatment ref
_refine_ls_matrix_type full
_refine_ls_number_parameters 313
_refine_ls_number_reflns 4794
_refine_ls_number_restraints 1
_refine_ls_restrained_S_all 0.781
_refine_ls_R_factor_all 0.1263
_refine_ls_R_factor_gt 0.0456
_refine_ls_shift/su_max 0.000
_refine_ls_shift/su_mean 0.000
_refine_ls_structure_factor_coef Fsqd
_refine_ls_weighting_details 'calc w=1/[\s^2^(Fo^2^)+(0.0320P)^2^] where P=(Fo^2^+2Fc^2^)/3'
_refine_ls_weighting_scheme calc
_refine_ls_wR_factor_gt 0.0793
_refine_ls_wR_factor_ref 0.0969
_reflns_number_gt 2066
_reflns_number_total 4794
_reflns_threshold_expression I>2\s(I)
_cod_data_source_file c0ob00919a.txt
_cod_data_source_block i072
_cod_depositor_comments
;
The following automatic conversions were performed:
'_symmetry_cell_setting' value 'Monoclinic' changed to 'monoclinic'
according to '/home/saulius/struct/CIF-dictionaries/cif_core.dic'
dictionary named 'cif_core.dic' version 2.4.1 from 2010-06-29.

Automatic conversion script
Id: cif_fix_enum 1555 2011-01-17 13:19:09Z saulius 
;
_cod_original_sg_symbol_H-M 'P 21'
_cod_database_code 7151773

loop_
_symmetry_equiv_pos_site_id
_symmetry_equiv_pos_as_xyz
1 x,y,z
2 -x,1/2+y,-z

loop_
_atom_site_aniso_label
_atom_site_aniso_U_11
_atom_site_aniso_U_22
_atom_site_aniso_U_33
_atom_site_aniso_U_23
_atom_site_aniso_U_13
_atom_site_aniso_U_12
O1 0.1002(19) 0.0530(15) 0.118(2) -0.0065(16) 0.0344(18) -0.0059(15)
O2 0.113(2) 0.0740(19) 0.183(3) -0.007(2) 0.064(2) -0.0237(17)
O3 0.114(2) 0.0662(18) 0.084(2) -0.0189(18) -0.0072(17) -0.0105(18)
C1 0.082(3) 0.051(3) 0.116(4) 0.011(3) 0.039(3) 0.001(2)
C2 0.069(2) 0.054(3) 0.058(2) 0.0058(19) 0.0066(19) 0.0081(19)
C3 0.082(3) 0.081(3) 0.089(3) -0.012(2) 0.024(2) 0.001(2)
C4 0.055(2) 0.044(2) 0.061(2) 0.0013(17) -0.0045(17) 0.0076(17)
C5 0.060(2) 0.053(2) 0.058(2) 0.0088(19) -0.0024(17) 0.0075(17)
C6 0.079(2) 0.049(2) 0.075(3) 0.0011(19) 0.020(2) 0.0061(18)
C7 0.128(4) 0.057(3) 0.089(3) -0.010(2) 0.017(3) 0.001(3)
C8 0.148(4) 0.075(3) 0.073(3) -0.011(2) 0.033(3) 0.012(3)
C9 0.118(3) 0.082(3) 0.064(3) 0.011(2) 0.024(2) 0.007(3)
C10 0.081(2) 0.052(2) 0.057(2) 0.0096(19) 0.0084(19) 0.000(2)
C11 0.062(2) 0.073(3) 0.066(3) 0.008(2) 0.0037(19) 0.007(2)
C12 0.073(3) 0.115(4) 0.101(4) 0.033(3) 0.009(2) -0.011(3)
C13 0.063(2) 0.077(3) 0.083(3) 0.019(3) -0.009(2) -0.011(2)
C14 0.073(2) 0.060(2) 0.057(2) -0.0087(19) -0.0124(18) 0.0007(17)
O4 0.0810(18) 0.0718(18) 0.104(2) 0.0059(17) 0.0181(17) 0.0207(15)
O5 0.149(3) 0.119(3) 0.134(3) 0.002(2) 0.068(3) 0.053(2)
O6 0.106(2) 0.0772(18) 0.082(2) 0.0224(17) -0.0029(16) -0.0071(16)
C15 0.081(3) 0.091(4) 0.087(3) 0.002(3) 0.013(3) 0.010(3)
C16 0.060(2) 0.076(3) 0.059(2) 0.005(2) 0.005(2) 0.000(2)
C17 0.095(3) 0.139(4) 0.092(3) 0.020(3) 0.012(3) 0.011(3)
C18 0.060(2) 0.061(2) 0.053(2) -0.0047(18) -0.0064(18) -0.0008(18)
C19 0.058(2) 0.053(2) 0.057(2) 0.0008(18) -0.0035(17) -0.0006(17)
C20 0.063(2) 0.072(3) 0.072(3) 0.004(2) -0.001(2) -0.0002(19)
C21 0.084(3) 0.076(3) 0.093(3) 0.024(2) -0.008(3) 0.002(2)
C22 0.101(3) 0.112(4) 0.077(3) 0.036(3) 0.009(3) 0.005(3)
C23 0.084(3) 0.105(3) 0.076(3) 0.017(3) 0.010(2) -0.001(2)
C24 0.055(2) 0.069(3) 0.060(2) -0.003(2) -0.0013(17) -0.0060(19)
C25 0.051(2) 0.071(3) 0.069(3) -0.023(2) -0.0013(19) -0.002(2)
C26 0.064(2) 0.093(3) 0.104(3) -0.027(3) -0.001(2) 0.000(2)
C27 0.067(2) 0.062(3) 0.090(3) -0.014(2) -0.008(2) 0.0119(19)
C28 0.065(2) 0.066(2) 0.068(2) 0.007(2) -0.0028(19) -0.0041(19)

loop_
_atom_site_label
_atom_site_type_symbol
_atom_site_thermal_displace_type
_atom_site_fract_x
_atom_site_fract_y
_atom_site_fract_z
_atom_site_occupancy
_atom_site_U_iso_or_equiv
_atom_site_calc_flag
_atom_site_refinement_flags
O1 O Uani 0.0739(5) 0.14906(18) 0.4391(2) 1.000 0.0903(10) . .
O2 O Uani -0.1947(5) 0.1845(2) 0.5252(3) 1.000 0.1232(14) . .
O3 O Uani 0.3373(5) 0.4984(2) 0.5489(2) 1.000 0.0881(11) . .
C1 C Uani -0.0233(7) 0.2115(3) 0.4953(4) 1.000 0.0829(19) . .
C2 C Uani 0.0757(6) 0.3120(3) 0.5174(2) 1.000 0.0603(14) . .
C3 C Uani -0.0310(6) 0.3666(3) 0.5730(3) 1.000 0.0839(17) . .
C4 C Uani 0.2811(5) 0.3396(2) 0.4729(2) 1.000 0.0533(12) . .
C5 C Uani 0.2816(5) 0.2907(2) 0.3822(2) 1.000 0.0570(12) . .
C6 C Uani 0.2725(6) 0.1758(2) 0.3958(2) 1.000 0.0676(14) . .
C7 C Uani 0.2803(7) 0.1164(3) 0.3118(3) 1.000 0.0913(19) . .
C8 C Uani 0.4783(8) 0.1446(3) 0.2608(3) 1.000 0.0986(19) . .
C9 C Uani 0.4829(7) 0.2571(3) 0.2420(3) 1.000 0.0879(17) . .
C10 C Uani 0.4653(6) 0.3214(3) 0.3231(2) 1.000 0.0633(12) . .
C11 C Uani 0.5824(6) 0.4025(3) 0.3406(3) 1.000 0.0670(16) . .
C12 C Uani 0.7631(6) 0.4412(4) 0.2835(3) 1.000 0.096(2) . .
C13 C Uani 0.5413(5) 0.4690(3) 0.4177(3) 1.000 0.0744(16) . .
C14 C Uani 0.3280(5) 0.4514(3) 0.4644(2) 1.000 0.0634(12) . .
O4 O Uani 0.0388(4) 0.34294(19) -0.0738(2) 1.000 0.0856(11) . .
O5 O Uani -0.1375(6) 0.3413(3) 0.0481(2) 1.000 0.1338(17) . .
O6 O Uani 0.3429(5) 0.0064(2) 0.05898(19) 1.000 0.0884(11) . .
C15 C Uani -0.0120(7) 0.2961(3) 0.0016(3) 1.000 0.0863(19) . .
C16 C Uani 0.0825(5) 0.1954(3) 0.0224(3) 1.000 0.0650(14) . .
C17 C Uani -0.0004(7) 0.1521(4) 0.0915(3) 1.000 0.1086(19) . .
C18 C Uani 0.2499(5) 0.1501(3) -0.0380(2) 1.000 0.0580(12) . .
C19 C Uani 0.3557(5) 0.2355(3) -0.0901(2) 1.000 0.0560(12) . .
C20 C Uani 0.1816(6) 0.2928(3) -0.1373(2) 1.000 0.0690(16) . .
C21 C Uani 0.2587(6) 0.3746(3) -0.1980(3) 1.000 0.0844(17) . .
C22 C Uani 0.4085(7) 0.3263(4) -0.2656(3) 1.000 0.0967(19) . .
C23 C Uani 0.5966(7) 0.2765(3) -0.2193(3) 1.000 0.0883(17) . .
C24 C Uani 0.5273(5) 0.1967(3) -0.1527(2) 1.000 0.0613(14) . .
C25 C Uani 0.6152(5) 0.1061(3) -0.1435(2) 1.000 0.0637(16) . .
C26 C Uani 0.7770(6) 0.0617(3) -0.2065(3) 1.000 0.0870(16) . .
C27 C Uani 0.5570(6) 0.0369(3) -0.0693(3) 1.000 0.0730(16) . .
C28 C Uani 0.4197(5) 0.0824(3) 0.0016(2) 1.000 0.0663(12) . .
H3A H Uiso 0.01960 0.43040 0.58890 1.000 0.1010 calc R
H3B H Uiso -0.15820 0.34200 0.59690 1.000 0.1010 calc R
H3O H Uiso 0.326(7) 0.554(3) 0.535(3) 1.000 0.1060 . .
H4 H Uiso 0.39910 0.30920 0.50670 1.000 0.0640 calc R
H5 H Uiso 0.14760 0.31070 0.35280 1.000 0.0680 calc R
H6 H Uiso 0.39390 0.15530 0.43300 1.000 0.0810 calc R
H7A H Uiso 0.15270 0.13060 0.27700 1.000 0.1100 calc R
H7B H Uiso 0.28240 0.04440 0.32480 1.000 0.1100 calc R
H8A H Uiso 0.48000 0.10730 0.20590 1.000 0.1180 calc R
H8B H Uiso 0.60560 0.12580 0.29400 1.000 0.1180 calc R
H9A H Uiso 0.61630 0.27350 0.21230 1.000 0.1050 calc R
H9B H Uiso 0.36500 0.27370 0.20270 1.000 0.1050 calc R
H12A H Uiso 0.70860 0.45540 0.22580 1.000 0.1150 calc R
H12B H Uiso 0.87410 0.39070 0.27990 1.000 0.1150 calc R
H12C H Uiso 0.82130 0.50220 0.30860 1.000 0.1150 calc R
H13A H Uiso 0.54650 0.53910 0.39850 1.000 0.0890 calc R
H13B H Uiso 0.65720 0.45930 0.45970 1.000 0.0890 calc R
H14 H Uiso 0.21250 0.48320 0.43010 1.000 0.0760 calc R
H6O H Uiso 0.246(6) -0.040(3) 0.028(3) 1.000 0.1060 . .
H17A H Uiso -0.10870 0.18450 0.12270 1.000 0.1310 calc R
H17B H Uiso 0.04900 0.08880 0.10950 1.000 0.1310 calc R
H18 H Uiso 0.17110 0.10850 -0.08060 1.000 0.0700 calc R
H19 H Uiso 0.42480 0.28180 -0.04840 1.000 0.0670 calc R
H20 H Uiso 0.09590 0.24430 -0.17140 1.000 0.0830 calc R
H21A H Uiso 0.33520 0.42630 -0.16520 1.000 0.1010 calc R
H21B H Uiso 0.13700 0.40610 -0.22730 1.000 0.1010 calc R
H22A H Uiso 0.33010 0.27610 -0.29960 1.000 0.1160 calc R
H22B H Uiso 0.46100 0.37800 -0.30560 1.000 0.1160 calc R
H23A H Uiso 0.68040 0.32820 -0.18960 1.000 0.1060 calc R
H23B H Uiso 0.68860 0.24480 -0.26270 1.000 0.1060 calc R
H26A H Uiso 0.90290 0.10400 -0.20790 1.000 0.1040 calc R
H26B H Uiso 0.71460 0.05830 -0.26410 1.000 0.1040 calc R
H26C H Uiso 0.81640 -0.00520 -0.18760 1.000 0.1040 calc R
H27A H Uiso 0.68910 0.01230 -0.04270 1.000 0.0880 calc R
H27B H Uiso 0.48170 -0.02130 -0.09330 1.000 0.0880 calc R
H28 H Uiso 0.51430 0.12630 0.03640 1.000 0.0800 calc R

loop_
_atom_type_symbol
_atom_type_description
_atom_type_scat_dispersion_real
_atom_type_scat_dispersion_imag
_atom_type_scat_source
O O 0.0106 0.0060 'International Tables Vol C Tables 4.2.6.8 and 6.1.1.4'
H H 0.0000 0.0000 'International Tables Vol C Tables 4.2.6.8 and 6.1.1.4'
C C 0.0033 0.0016 'International Tables Vol C Tables 4.2.6.8 and 6.1.1.4'

loop_
_geom_angle_atom_site_label_1
_geom_angle_atom_site_label_2
_geom_angle_atom_site_label_3
_geom_angle
_geom_angle_site_symmetry_1
_geom_angle_site_symmetry_2
_geom_angle_site_symmetry_3
_geom_angle_publ_flag
C1 O1 C6 122.1(3) . . . yes
C14 O3 H3O 99(3) . . . no
C15 O4 C20 120.0(3) . . . yes
C28 O6 H6O 111(3) . . . no
O1 C1 C2 120.3(4) . . . yes
O1 C1 O2 117.4(4) . . . yes
O2 C1 C2 122.3(4) . . . yes
C1 C2 C3 115.3(4) . . . no
C1 C2 C4 117.6(3) . . . no
C3 C2 C4 127.0(4) . . . no
C5 C4 C14 109.5(2) . . . no
C2 C4 C14 116.3(3) . . . no
C2 C4 C5 108.3(3) . . . no
C4 C5 C10 115.6(3) . . . no
C6 C5 C10 112.0(3) . . . no
C4 C5 C6 107.2(2) . . . no
O1 C6 C5 109.6(3) . . . yes
C5 C6 C7 113.5(3) . . . no
O1 C6 C7 107.0(3) . . . yes
C6 C7 C8 110.0(3) . . . no
C7 C8 C9 110.9(4) . . . no
C8 C9 C10 113.3(4) . . . no
C9 C10 C11 125.6(4) . . . no
C5 C10 C11 120.8(3) . . . no
C5 C10 C9 113.4(3) . . . no
C12 C11 C13 112.7(3) . . . no
C10 C11 C13 122.7(4) . . . no
C10 C11 C12 124.5(4) . . . no
C11 C13 C14 115.5(3) . . . no
C4 C14 C13 110.9(3) . . . no
O3 C14 C13 108.8(3) . . . yes
O3 C14 C4 110.7(3) . . . yes
C2 C3 H3B 120.00 . . . no
H3A C3 H3B 120.00 . . . no
C2 C3 H3A 120.00 . . . no
C14 C4 H4 107.00 . . . no
C5 C4 H4 107.00 . . . no
C2 C4 H4 107.00 . . . no
C4 C5 H5 107.00 . . . no
C10 C5 H5 107.00 . . . no
C6 C5 H5 107.00 . . . no
C7 C6 H6 109.00 . . . no
C5 C6 H6 109.00 . . . no
O1 C6 H6 109.00 . . . no
C6 C7 H7B 110.00 . . . no
C8 C7 H7B 110.00 . . . no
H7A C7 H7B 108.00 . . . no
C8 C7 H7A 110.00 . . . no
C6 C7 H7A 110.00 . . . no
C7 C8 H8B 109.00 . . . no
C9 C8 H8B 110.00 . . . no
H8A C8 H8B 108.00 . . . no
C9 C8 H8A 109.00 . . . no
C7 C8 H8A 109.00 . . . no
C8 C9 H9A 109.00 . . . no
C10 C9 H9B 109.00 . . . no
C8 C9 H9B 109.00 . . . no
H9A C9 H9B 108.00 . . . no
C10 C9 H9A 109.00 . . . no
C11 C12 H12B 109.00 . . . no
H12A C12 H12B 109.00 . . . no
H12A C12 H12C 109.00 . . . no
C11 C12 H12C 109.00 . . . no
H12B C12 H12C 110.00 . . . no
C11 C12 H12A 110.00 . . . no
C14 C13 H13A 108.00 . . . no
C11 C13 H13A 108.00 . . . no
H13A C13 H13B 107.00 . . . no
C11 C13 H13B 108.00 . . . no
C14 C13 H13B 108.00 . . . no
C13 C14 H14 109.00 . . . no
O3 C14 H14 109.00 . . . no
C4 C14 H14 109.00 . . . no
O4 C15 C16 120.0(4) . . . yes
O5 C15 C16 124.7(4) . . . yes
O4 C15 O5 115.4(4) . . . yes
C15 C16 C18 119.6(4) . . . no
C17 C16 C18 126.3(4) . . . no
C15 C16 C17 114.0(4) . . . no
C16 C18 C28 118.1(3) . . . no
C19 C18 C28 110.1(3) . . . no
C16 C18 C19 108.9(3) . . . no
C18 C19 C20 108.1(3) . . . no
C20 C19 C24 111.9(3) . . . no
C18 C19 C24 112.5(3) . . . no
O4 C20 C19 110.2(3) . . . yes
C19 C20 C21 115.3(3) . . . no
O4 C20 C21 106.1(3) . . . yes
C20 C21 C22 108.2(3) . . . no
C21 C22 C23 109.7(4) . . . no
C22 C23 C24 113.0(3) . . . no
C19 C24 C25 121.8(3) . . . no
C23 C24 C25 125.2(3) . . . no
C19 C24 C23 112.7(3) . . . no
C24 C25 C27 122.0(3) . . . no
C26 C25 C27 114.0(3) . . . no
C24 C25 C26 124.0(3) . . . no
C25 C27 C28 116.0(3) . . . no
O6 C28 C27 110.8(3) . . . yes
C18 C28 C27 110.2(3) . . . no
O6 C28 C18 115.5(3) . . . yes
C16 C17 H17A 120.00 . . . no
C16 C17 H17B 120.00 . . . no
H17A C17 H17B 120.00 . . . no
C16 C18 H18 106.00 . . . no
C19 C18 H18 106.00 . . . no
C28 C18 H18 106.00 . . . no
C18 C19 H19 108.00 . . . no
C20 C19 H19 108.00 . . . no
C24 C19 H19 108.00 . . . no
O4 C20 H20 108.00 . . . no
C19 C20 H20 108.00 . . . no
C21 C20 H20 108.00 . . . no
C20 C21 H21A 110.00 . . . no
C20 C21 H21B 110.00 . . . no
C22 C21 H21A 110.00 . . . no
C22 C21 H21B 110.00 . . . no
H21A C21 H21B 108.00 . . . no
C21 C22 H22A 110.00 . . . no
C21 C22 H22B 110.00 . . . no
C23 C22 H22A 110.00 . . . no
C23 C22 H22B 110.00 . . . no
H22A C22 H22B 108.00 . . . no
C22 C23 H23A 109.00 . . . no
C22 C23 H23B 109.00 . . . no
C24 C23 H23A 109.00 . . . no
C24 C23 H23B 109.00 . . . no
H23A C23 H23B 108.00 . . . no
C25 C26 H26A 109.00 . . . no
C25 C26 H26B 109.00 . . . no
C25 C26 H26C 110.00 . . . no
H26A C26 H26B 109.00 . . . no
H26A C26 H26C 109.00 . . . no
H26B C26 H26C 110.00 . . . no
C25 C27 H27A 108.00 . . . no
C25 C27 H27B 108.00 . . . no
C28 C27 H27A 108.00 . . . no
C28 C27 H27B 108.00 . . . no
H27A C27 H27B 107.00 . . . no
O6 C28 H28 107.00 . . . no
C18 C28 H28 107.00 . . . no
C27 C28 H28 107.00 . . . no

loop_
_geom_bond_atom_site_label_1
_geom_bond_atom_site_label_2
_geom_bond_distance
_geom_bond_site_symmetry_1
_geom_bond_site_symmetry_2
_geom_bond_publ_flag
O1 C1 1.334(6) . . yes
O1 C6 1.445(5) . . yes
O2 C1 1.213(6) . . yes
O3 C14 1.431(4) . . yes
O3 H3O 0.77(4) . . no
O4 C15 1.344(5) . . yes
O4 C20 1.472(4) . . yes
O5 C15 1.212(6) . . yes
O6 C28 1.414(5) . . yes
O6 H6O 0.98(4) . . no
C1 C2 1.499(6) . . no
C2 C3 1.296(5) . . no
C2 C4 1.492(5) . . no
C4 C14 1.508(5) . . no
C4 C5 1.526(4) . . no
C5 C10 1.512(5) . . no
C5 C6 1.530(4) . . no
C6 C7 1.503(5) . . no
C7 C8 1.504(7) . . no
C8 C9 1.511(6) . . no
C9 C10 1.504(6) . . no
C10 C11 1.320(5) . . no
C11 C13 1.490(6) . . no
C11 C12 1.512(6) . . no
C13 C14 1.524(5) . . no
C3 H3B 0.9300 . . no
C3 H3A 0.9300 . . no
C4 H4 0.9800 . . no
C5 H5 0.9800 . . no
C6 H6 0.9800 . . no
C7 H7A 0.9700 . . no
C7 H7B 0.9700 . . no
C8 H8B 0.9700 . . no
C8 H8A 0.9700 . . no
C9 H9A 0.9700 . . no
C9 H9B 0.9700 . . no
C12 H12A 0.9600 . . no
C12 H12B 0.9600 . . no
C12 H12C 0.9600 . . no
C13 H13B 0.9700 . . no
C13 H13A 0.9700 . . no
C14 H14 0.9800 . . no
C15 C16 1.485(6) . . no
C16 C18 1.514(5) . . no
C16 C17 1.306(6) . . no
C18 C19 1.528(5) . . no
C18 C28 1.506(5) . . no
C19 C24 1.522(5) . . no
C19 C20 1.501(5) . . no
C20 C21 1.501(6) . . no
C21 C22 1.530(6) . . no
C22 C23 1.513(6) . . no
C23 C24 1.526(6) . . no
C24 C25 1.321(5) . . no
C25 C27 1.499(6) . . no
C25 C26 1.511(5) . . no
C27 C28 1.504(5) . . no
C17 H17A 0.9300 . . no
C17 H17B 0.9300 . . no
C18 H18 0.9800 . . no
C19 H19 0.9800 . . no
C20 H20 0.9800 . . no
C21 H21A 0.9700 . . no
C21 H21B 0.9700 . . no
C22 H22A 0.9700 . . no
C22 H22B 0.9700 . . no
C23 H23A 0.9700 . . no
C23 H23B 0.9700 . . no
C26 H26A 0.9600 . . no
C26 H26B 0.9600 . . no
C26 H26C 0.9600 . . no
C27 H27A 0.9700 . . no
C27 H27B 0.9700 . . no
C28 H28 0.9800 . . no

loop_
_geom_contact_atom_site_label_1
_geom_contact_atom_site_label_2
_geom_contact_distance
_geom_contact_site_symmetry_1
_geom_contact_site_symmetry_2
_geom_contact_publ_flag
O2 C14 3.187(5) . 2_546 no
O2 O3 2.841(4) . 2_546 no
O3 C3 2.897(5) . . no
O3 O2 2.841(4) . 2_556 no
O4 O6 3.212(4) . 2_555 no
O5 O6 3.003(5) . 2_555 no
O6 O5 3.003(5) . 2_545 no
O6 O4 3.212(4) . 2_545 no
O6 C17 2.913(6) . . no
O1 H3O 2.81(4) . 2_546 no
O2 H14 2.7400 . 2_546 no
O2 H3B 2.3600 . . no
O2 H3O 2.11(4) . 2_546 no
O3 H22B 2.8300 . 1_556 no
O3 H3A 2.2500 . . no
O3 H6 2.6700 . 2_656 no
O4 H6O 2.45(4) . 2_555 no
O4 H23A 2.8400 . 1_455 no
O5 H27B 2.8900 . 2_555 no
O5 H6O 2.06(4) . 2_555 no
O5 H17A 2.3700 . . no
O6 H8A 2.7400 . . no
O6 H17B 2.2600 . . no
O6 H21A 2.7800 . 2_645 no
C3 O3 2.897(5) . . no
C12 C26 3.476(6) . 2_755 no
C14 O2 3.187(5) . 2_556 no
C17 O6 2.913(6) . . no
C26 C12 3.476(6) . 2_745 no
C1 H3O 2.84(4) . 2_546 no
C1 H5 2.7500 . . no
C3 H14 3.0700 . . no
C3 H13B 2.8600 . 1_455 no
C9 H12A 2.9800 . . no
C9 H12B 3.0500 . . no
C11 H4 3.0400 . . no
C11 H26B 2.9900 . 2_655 no
C12 H26C 3.0800 . 2_755 no
C12 H9A 2.6300 . . no
C13 H26B 3.0600 . 2_655 no
C14 H3A 2.7200 . . no
C15 H6O 2.64(4) . 2_555 no
C15 H19 2.8300 . . no
C16 H20 3.0300 . . no
C17 H7A 3.0000 . . no
C23 H26A 2.9700 . . no
C23 H26B 3.0500 . . no
C24 H28 3.0300 . . no
C25 H12A 3.0900 . 2_645 no
C25 H18 2.9200 . . no
C26 H23B 2.6200 . . no
C26 H12C 3.0500 . 2_745 no
C27 H12A 3.0900 . 2_645 no
C28 H17B 2.8400 . . no
H3A O3 2.2500 . . no
H3A C14 2.7200 . . no
H3B O2 2.3600 . . no
H3O H6 2.2500 . 2_656 no
H3O H13A 2.5000 . . no
H3O O1 2.81(4) . 2_556 no
H3O O2 2.11(4) . 2_556 no
H3O C1 2.84(4) . 2_556 no
H4 H6 2.3200 . . no
H4 C11 3.0400 . . no
H5 H14 2.5900 . . no
H5 H12B 2.2800 . 1_455 no
H5 C1 2.7500 . . no
H6 H4 2.3200 . . no
H6 H8B 2.5300 . . no
H6 O3 2.6700 . 2_646 no
H6 H3O 2.2500 . 2_646 no
H6O H27B 2.3800 . . no
H6O O4 2.45(4) . 2_545 no
H6O H17B 2.4400 . . no
H6O C15 2.64(4) . 2_545 no
H6O O5 2.06(4) . 2_545 no
H7A H9B 2.5700 . . no
H7A C17 3.0000 . . no
H8A O6 2.7400 . . no
H8B H6 2.5300 . . no
H9A C12 2.6300 . . no
H9A H17A 2.4900 . 1_655 no
H9A H12A 2.4700 . . no
H9A H12B 2.4500 . . no
H9B H7A 2.5700 . . no
H12A C25 3.0900 . 2_655 no
H12A C9 2.9800 . . no
H12A H9A 2.4700 . . no
H12A H27B 2.3600 . 2_655 no
H12A C27 3.0900 . 2_655 no
H12B H5 2.2800 . 1_655 no
H12B H9A 2.4500 . . no
H12B C9 3.0500 . . no
H12C C26 3.0500 . 2_755 no
H12C H13A 2.2500 . . no
H12C H13B 2.5900 . . no
H13A H12C 2.2500 . . no
H13A H3O 2.5000 . . no
H13B H12C 2.5900 . . no
H13B C3 2.8600 . 1_655 no
H14 O2 2.7400 . 2_556 no
H14 C3 3.0700 . . no
H14 H5 2.5900 . . no
H17A O5 2.3700 . . no
H17A H9A 2.4900 . 1_455 no
H17B O6 2.2600 . . no
H17B C28 2.8400 . . no
H17B H6O 2.4400 . . no
H18 C25 2.9200 . . no
H18 H20 2.3100 . . no
H18 H26A 2.5500 . 1_455 no
H18 H27B 2.5900 . . no
H19 C15 2.8300 . . no
H19 H28 2.4900 . . no
H20 C16 3.0300 . . no
H20 H18 2.3100 . . no
H20 H22A 2.4800 . . no
H20 H26A 2.2700 . 1_455 no
H21A H23A 2.5300 . . no
H21A O6 2.7800 . 2_655 no
H22A H20 2.4800 . . no
H22B O3 2.8300 . 1_554 no
H23A O4 2.8400 . 1_655 no
H23A H21A 2.5300 . . no
H23B C26 2.6200 . . no
H23B H26A 2.4300 . . no
H23B H26B 2.4600 . . no
H26A C23 2.9700 . . no
H26A H18 2.5500 . 1_655 no
H26A H20 2.2700 . 1_655 no
H26A H23B 2.4300 . . no
H26B C23 3.0500 . . no
H26B H23B 2.4600 . . no
H26B C11 2.9900 . 2_645 no
H26B C13 3.0600 . 2_645 no
H26C H27A 2.3600 . . no
H26C H27B 2.5400 . . no
H26C C12 3.0800 . 2_745 no
H27A H26C 2.3600 . . no
H27B H6O 2.3800 . . no
H27B H18 2.5900 . . no
H27B H26C 2.5400 . . no
H27B O5 2.8900 . 2_545 no
H27B H12A 2.3600 . 2_645 no
H28 C24 3.0300 . . no
H28 H19 2.4900 . . no

loop_
_geom_hbond_atom_site_label_D
_geom_hbond_atom_site_label_H
_geom_hbond_atom_site_label_A
_geom_hbond_distance_DH
_geom_hbond_distance_HA
_geom_hbond_distance_DA
_geom_hbond_angle_DHA
_geom_hbond_site_symmetry_A
_geom_hbond_publ_flag
O3 H3O O2 0.77(4) 2.11(4) 2.841(4) 159(5) 2_556 yes
O6 H6O O4 0.98(4) 2.45(4) 3.212(4) 134(4) 2_545 yes
O6 H6O O5 0.98(4) 2.06(4) 3.003(5) 161(3) 2_545 yes
C3 H3A O3 0.9300 2.2500 2.897(5) 126.00 . yes
C3 H3B O2 0.9300 2.3600 2.706(5) 102.00 . yes
C17 H17A O5 0.9300 2.3700 2.717(6) 102.00 . yes
C17 H17B O6 0.9300 2.2600 2.913(6) 127.00 . yes

loop_
_geom_torsion_atom_site_label_1
_geom_torsion_atom_site_label_2
_geom_torsion_atom_site_label_3
_geom_torsion_atom_site_label_4
_geom_torsion
_geom_torsion_site_symmetry_1
_geom_torsion_site_symmetry_2
_geom_torsion_site_symmetry_3
_geom_torsion_site_symmetry_4
_geom_torsion_publ_flag
C6 O1 C1 O2 176.6(4) . . . . no
C6 O1 C1 C2 -1.7(6) . . . . no
C1 O1 C6 C7 -154.3(4) . . . . no
C1 O1 C6 C5 -30.8(5) . . . . no
C15 O4 C20 C21 -163.0(3) . . . . no
C15 O4 C20 C19 -37.6(4) . . . . no
C20 O4 C15 C16 2.3(5) . . . . no
C20 O4 C15 O5 -177.1(4) . . . . no
O1 C1 C2 C3 -179.6(4) . . . . no
O2 C1 C2 C3 2.2(7) . . . . no
O1 C1 C2 C4 1.4(6) . . . . no
O2 C1 C2 C4 -176.7(4) . . . . no
C3 C2 C4 C5 -147.8(4) . . . . no
C3 C2 C4 C14 -24.0(5) . . . . no
C1 C2 C4 C14 154.8(3) . . . . no
C1 C2 C4 C5 31.0(4) . . . . no
C2 C4 C14 O3 59.3(4) . . . . no
C5 C4 C14 C13 -56.7(3) . . . . no
C14 C4 C5 C6 170.4(3) . . . . no
C2 C4 C5 C6 -61.9(3) . . . . no
C14 C4 C5 C10 44.8(4) . . . . no
C2 C4 C14 C13 -179.8(3) . . . . no
C5 C4 C14 O3 -177.6(3) . . . . no
C2 C4 C5 C10 172.6(3) . . . . no
C4 C5 C6 O1 62.6(3) . . . . no
C6 C5 C10 C9 45.9(4) . . . . no
C4 C5 C6 C7 -177.8(3) . . . . no
C10 C5 C6 O1 -169.7(3) . . . . no
C6 C5 C10 C11 -139.3(4) . . . . no
C10 C5 C6 C7 -50.1(4) . . . . no
C4 C5 C10 C9 169.0(3) . . . . no
C4 C5 C10 C11 -16.2(5) . . . . no
C5 C6 C7 C8 56.0(4) . . . . no
O1 C6 C7 C8 177.1(3) . . . . no
C6 C7 C8 C9 -57.6(5) . . . . no
C7 C8 C9 C10 55.2(5) . . . . no
C8 C9 C10 C11 136.0(4) . . . . no
C8 C9 C10 C5 -49.5(5) . . . . no
C5 C10 C11 C12 -177.5(3) . . . . no
C9 C10 C11 C13 173.4(4) . . . . no
C9 C10 C11 C12 -3.4(7) . . . . no
C5 C10 C11 C13 -0.7(6) . . . . no
C10 C11 C13 C14 -12.5(6) . . . . no
C12 C11 C13 C14 164.6(3) . . . . no
C11 C13 C14 C4 41.9(4) . . . . no
C11 C13 C14 O3 163.8(3) . . . . no
O4 C15 C16 C18 5.1(6) . . . . no
O4 C15 C16 C17 -171.5(4) . . . . no
O5 C15 C16 C18 -175.6(4) . . . . no
O5 C15 C16 C17 7.8(6) . . . . no
C15 C16 C18 C28 149.1(4) . . . . no
C15 C16 C18 C19 22.7(4) . . . . no
C17 C16 C18 C19 -161.2(4) . . . . no
C17 C16 C18 C28 -34.8(6) . . . . no
C16 C18 C19 C20 -56.1(3) . . . . no
C28 C18 C19 C24 49.0(4) . . . . no
C16 C18 C28 O6 47.9(4) . . . . no
C16 C18 C28 C27 174.5(3) . . . . no
C19 C18 C28 O6 173.7(3) . . . . no
C19 C18 C28 C27 -59.7(4) . . . . no
C16 C18 C19 C24 179.9(3) . . . . no
C28 C18 C19 C20 173.0(3) . . . . no
C18 C19 C20 O4 64.8(4) . . . . no
C24 C19 C20 C21 -50.8(4) . . . . no
C18 C19 C24 C23 166.8(3) . . . . no
C18 C19 C24 C25 -18.4(4) . . . . no
C20 C19 C24 C23 44.9(4) . . . . no
C20 C19 C24 C25 -140.3(3) . . . . no
C18 C19 C20 C21 -175.1(3) . . . . no
C24 C19 C20 O4 -170.8(3) . . . . no
O4 C20 C21 C22 180.0(3) . . . . no
C19 C20 C21 C22 57.8(4) . . . . no
C20 C21 C22 C23 -59.2(4) . . . . no
C21 C22 C23 C24 57.4(5) . . . . no
C22 C23 C24 C19 -50.1(4) . . . . no
C22 C23 C24 C25 135.4(4) . . . . no
C19 C24 C25 C26 176.5(3) . . . . no
C19 C24 C25 C27 -2.0(5) . . . . no
C23 C24 C25 C26 -9.4(6) . . . . no
C23 C24 C25 C27 172.2(3) . . . . no
C24 C25 C27 C28 -9.2(5) . . . . no
C26 C25 C27 C28 172.2(3) . . . . no
C25 C27 C28 O6 169.3(3) . . . . no
C25 C27 C28 C18 40.1(4) . . . . no
